data_4072984
loop_
_publ_author_name
'Kalikhman, Inna'
'Gostevskii, Boris'
'Kertsnus, Evgenia'
'Botoshansky, Mark'
'Tessier, Claire A.'
'Youngs, Wiley J.'
'Deuerlein, Stephan'
'Stalke, Dietmar'
'Kost, Daniel'

_publ_section_title
;
 Competitive Molecular Rearrangements in Hexacoordinate Cyano-Silicon
 Dichelates
;
_journal_issue 10
_journal_name_full Organometallics
_journal_page_first 2652
_journal_paper_doi 10.1021/om061176y
_journal_volume 26
_journal_year 2007
_chemical_formula_moiety 'C11 H18 Cl N5 O2 Si'
_chemical_formula_sum 'C11 H18 Cl N5 O2 Si'
_chemical_formula_weight 315.84
_chemical_name_common 14
_chemical_name_systematic
; 
 Bis[N-isopropylideneimino)acetimidato-N,O]chlorocyanosilicon(IV) 
;
_space_group_IT_number 2
_symmetry_cell_setting triclinic
_symmetry_space_group_name_Hall '-P 1'
_symmetry_space_group_name_H-M 'P -1'
_atom_sites_solution_hydrogens geom
_atom_sites_solution_primary direct
_atom_sites_solution_secondary difmap
_audit_creation_method SHELXL-97
_cell_angle_alpha 115.855(3)
_cell_angle_beta 98.022(3)
_cell_angle_gamma 98.096(3)
_cell_formula_units_Z 1
_cell_length_a 7.4185(14)
_cell_length_b 7.4631(14)
_cell_length_c 7.8493(15)
_cell_measurement_reflns_used 2233
_cell_measurement_temperature 100(2)
_cell_measurement_theta_max 28.24
_cell_measurement_theta_min 2.85
_cell_volume 377.20(12)
_computing_cell_refinement 'Bruker SMART'
_computing_data_collection 'Bruker SMART'
_computing_data_reduction 'Bruker SAINT'
_computing_molecular_graphics 'Bruker SHELXTL'
_computing_publication_material 'Bruker SHELXTL'
_computing_structure_refinement 'SHELXL-97 (Sheldrick, 1997)'
_computing_structure_solution 'SHELXS-97 (Sheldrick, 1990)'
_diffrn_ambient_temperature 100(2)
_diffrn_measured_fraction_theta_full 0.988
_diffrn_measured_fraction_theta_max 0.935
_diffrn_measurement_device_type 'CCD area detector'
_diffrn_measurement_method 'phi and omega scans'
_diffrn_radiation_monochromator graphite
_diffrn_radiation_source 'fine-focus sealed tube'
_diffrn_radiation_type MoK\a
_diffrn_radiation_wavelength 0.71073
_diffrn_reflns_av_R_equivalents 0.0243
_diffrn_reflns_av_sigmaI/netI 0.0355
_diffrn_reflns_limit_h_max 9
_diffrn_reflns_limit_h_min -9
_diffrn_reflns_limit_k_max 9
_diffrn_reflns_limit_k_min -9
_diffrn_reflns_limit_l_max 10
_diffrn_reflns_limit_l_min -10
_diffrn_reflns_number 3313
_diffrn_reflns_theta_full 26.30
_diffrn_reflns_theta_max 28.24
_diffrn_reflns_theta_min 2.85
_exptl_absorpt_coefficient_mu 0.342
_exptl_absorpt_correction_T_max 0.8927
_exptl_absorpt_correction_T_min 0.8587
_exptl_absorpt_correction_type multi-scan
_exptl_absorpt_process_details SADABS
_exptl_crystal_colour colorless
_exptl_crystal_density_diffrn 1.390
_exptl_crystal_density_method 'not measured'
_exptl_crystal_description block
_exptl_crystal_F_000 166
_exptl_crystal_size_max 0.46
_exptl_crystal_size_mid 0.36
_exptl_crystal_size_min 0.34
_refine_diff_density_max 0.393
_refine_diff_density_min -0.230
_refine_diff_density_rms 0.056
_refine_ls_extinction_method none
_refine_ls_goodness_of_fit_ref 1.138
_refine_ls_hydrogen_treatment constr
_refine_ls_matrix_type full
_refine_ls_number_parameters 109
_refine_ls_number_reflns 1735
_refine_ls_number_restraints 0
_refine_ls_restrained_S_all 1.138
_refine_ls_R_factor_all 0.0412
_refine_ls_R_factor_gt 0.0391
_refine_ls_shift/su_max 0.000
_refine_ls_shift/su_mean 0.000
_refine_ls_structure_factor_coef Fsqd
_refine_ls_weighting_details 'calc w=1/[\s^2^(Fo^2^)+(0.0443P)^2^+0.1310P] where P=(Fo^2^+2Fc^2^)/3'
_refine_ls_weighting_scheme calc
_refine_ls_wR_factor_gt 0.1012
_refine_ls_wR_factor_ref 0.1027
_reflns_number_gt 1639
_reflns_number_total 1735
_reflns_threshold_expression >2sigma(I)
_cod_data_source_file om061176ysi20061225_101804.cif
_cod_data_source_block 14
_cod_depositor_comments
;
The following automatic conversions were performed:

'_symmetry_cell_setting' value 'Triclinic' changed to 'triclinic'
according to /home/saulius/struct/CIF-dictionaries/cif_core.dic
dictionary named 'cif_core.dic' version 2.4.1 from 2010-06-29.

Automatic conversion script
Id: cif_fix_values 1715 2011-07-08 13:25:40Z adriana 
;
_cod_original_sg_symbol_H-M 'P-1   '
_cod_database_code 4072984

loop_
_symmetry_equiv_pos_as_xyz
'x, y, z'
'-x, -y, -z'

loop_
_atom_site_label
_atom_site_type_symbol
_atom_site_fract_x
_atom_site_fract_y
_atom_site_fract_z
_atom_site_U_iso_or_equiv
_atom_site_adp_type
_atom_site_occupancy
_atom_site_symmetry_multiplicity
_atom_site_calc_flag
_atom_site_refinement_flags
Cl1 Cl 0.2724(4) 0.4290(6) 0.6371(5) 0.0260(4) Uani 0.50 1 d P
Si1 Si 0.5000 0.5000 0.5000 0.01916(17) Uani 1 2 d S
O1 O 0.33680(15) 0.49702(15) 0.31725(15) 0.0218(2) Uani 1 1 d .
N1 N 0.28633(18) 0.14885(19) 0.19025(18) 0.0226(3) Uani 1 1 d .
N2 N 0.45968(17) 0.21189(18) 0.32618(17) 0.0199(3) Uani 1 1 d .
N3 N 0.1904(5) 0.3971(5) 0.6868(5) 0.0293(7) Uani 0.50 1 d P
C1 C 0.2375(2) 0.3100(2) 0.1936(2) 0.0217(3) Uani 1 1 d .
C2 C 0.0696(2) 0.2950(2) 0.0576(2) 0.0287(4) Uani 1 1 d .
H2A H 0.0019 0.1518 -0.0187 0.043 Uiso 1 1 calc R
H2B H 0.1075 0.3473 -0.0299 0.043 Uiso 1 1 calc R
H2C H -0.0118 0.3760 0.1314 0.043 Uiso 1 1 calc R
C3 C 0.5500(2) 0.0686(2) 0.3023(2) 0.0210(3) Uani 1 1 d .
C4 C 0.4622(2) -0.1483(2) 0.1541(2) 0.0248(3) Uani 1 1 d .
H4A H 0.3462 -0.1945 0.1843 0.037 Uiso 1 1 calc R
H4B H 0.5487 -0.2355 0.1564 0.037 Uiso 1 1 calc R
H4C H 0.4343 -0.1566 0.0247 0.037 Uiso 1 1 calc R
C5 C 0.7439(2) 0.1111(2) 0.4122(2) 0.0266(3) Uani 1 1 d .
H5A H 0.7864 0.2575 0.5023 0.040 Uiso 1 1 calc R
H5B H 0.8264 0.0703 0.3213 0.040 Uiso 1 1 calc R
H5C H 0.7472 0.0334 0.4857 0.040 Uiso 1 1 calc R
C6 C 0.295(2) 0.430(3) 0.609(3) 0.053(5) Uani 0.50 1 d P

loop_
_atom_site_aniso_label
_atom_site_aniso_U_11
_atom_site_aniso_U_22
_atom_site_aniso_U_33
_atom_site_aniso_U_23
_atom_site_aniso_U_13
_atom_site_aniso_U_12
Cl1 0.0305(6) 0.0177(7) 0.0257(10) 0.0071(7) 0.0028(6) 0.0069(4)
Si1 0.0225(3) 0.0122(3) 0.0197(3) 0.0054(2) 0.0015(2) 0.0051(2)
O1 0.0253(5) 0.0139(5) 0.0224(5) 0.0064(4) 0.0001(4) 0.0050(4)
N1 0.0244(6) 0.0167(6) 0.0218(6) 0.0061(5) -0.0003(5) 0.0050(5)
N2 0.0229(6) 0.0146(6) 0.0198(6) 0.0065(5) 0.0022(5) 0.0044(5)
N3 0.0289(17) 0.0275(16) 0.0333(17) 0.0145(14) 0.0108(14) 0.0069(12)
C1 0.0245(7) 0.0161(7) 0.0210(7) 0.0058(6) 0.0037(6) 0.0053(5)
C2 0.0298(8) 0.0196(7) 0.0293(8) 0.0075(6) -0.0034(6) 0.0070(6)
C3 0.0265(7) 0.0164(7) 0.0209(7) 0.0087(6) 0.0054(6) 0.0064(5)
C4 0.0319(8) 0.0157(7) 0.0235(7) 0.0064(6) 0.0038(6) 0.0078(6)
C5 0.0270(8) 0.0195(7) 0.0296(8) 0.0077(6) 0.0028(6) 0.0101(6)
C6 0.094(10) 0.029(4) 0.025(4) 0.005(3) -0.009(5) 0.030(6)

loop_
_atom_type_symbol
_atom_type_description
_atom_type_scat_dispersion_real
_atom_type_scat_dispersion_imag
_atom_type_scat_source
C C 0.0033 0.0016 'International Tables Vol C Tables 4.2.6.8 and 6.1.1.4'
H H 0.0000 0.0000 'International Tables Vol C Tables 4.2.6.8 and 6.1.1.4'
N N 0.0061 0.0033 'International Tables Vol C Tables 4.2.6.8 and 6.1.1.4'
O O 0.0106 0.0060 'International Tables Vol C Tables 4.2.6.8 and 6.1.1.4'
Si Si 0.0817 0.0704 'International Tables Vol C Tables 4.2.6.8 and 6.1.1.4'
Cl Cl 0.1484 0.1585 'International Tables Vol C Tables 4.2.6.8 and 6.1.1.4'

loop_
_geom_angle_atom_site_label_1
_geom_angle_atom_site_label_2
_geom_angle_atom_site_label_3
_geom_angle
_geom_angle_site_symmetry_1
_geom_angle_site_symmetry_3
N3 Cl1 Si1 176.9(4) . .
O1 Si1 O1 180.0 2_666 .
O1 Si1 N2 83.98(5) 2_666 2_666
O1 Si1 N2 96.02(5) . 2_666
O1 Si1 N2 96.02(5) 2_666 .
O1 Si1 N2 83.98(5) . .
N2 Si1 N2 180.00(5) 2_666 .
O1 Si1 C6 89.2(6) 2_666 2_666
O1 Si1 C6 90.8(6) . 2_666
N2 Si1 C6 87.5(6) 2_666 2_666
N2 Si1 C6 92.5(6) . 2_666
O1 Si1 C6 90.8(6) 2_666 .
O1 Si1 C6 89.2(6) . .
N2 Si1 C6 92.5(6) 2_666 .
N2 Si1 C6 87.5(6) . .
C6 Si1 C6 180.000(3) 2_666 .
O1 Si1 Cl1 90.89(11) 2_666 2_666
O1 Si1 Cl1 89.11(11) . 2_666
N2 Si1 Cl1 89.21(11) 2_666 2_666
N2 Si1 Cl1 90.79(10) . 2_666
C6 Si1 Cl1 177.7(6) . 2_666
O1 Si1 Cl1 89.11(11) 2_666 .
O1 Si1 Cl1 90.89(11) . .
N2 Si1 Cl1 90.79(10) 2_666 .
N2 Si1 Cl1 89.21(11) . .
C6 Si1 Cl1 177.7(6) 2_666 .
Cl1 Si1 Cl1 180.000(1) 2_666 .
C1 O1 Si1 112.50(9) . .
C1 N1 N2 108.41(12) . .
C3 N2 N1 114.87(12) . .
C3 N2 Si1 136.57(11) . .
N1 N2 Si1 108.56(9) . .
N1 C1 O1 121.79(14) . .
N1 C1 C2 121.67(13) . .
O1 C1 C2 116.54(13) . .
C1 C2 H2A 109.5 . .
C1 C2 H2B 109.5 . .
H2A C2 H2B 109.5 . .
C1 C2 H2C 109.5 . .
H2A C2 H2C 109.5 . .
H2B C2 H2C 109.5 . .
N2 C3 C5 122.45(13) . .
N2 C3 C4 120.35(13) . .
C5 C3 C4 117.16(13) . .
C3 C4 H4A 109.5 . .
C3 C4 H4B 109.5 . .
H4A C4 H4B 109.5 . .
C3 C4 H4C 109.5 . .
H4A C4 H4C 109.5 . .
H4B C4 H4C 109.5 . .
C3 C5 H5A 109.5 . .
C3 C5 H5B 109.5 . .
H5A C5 H5B 109.5 . .
C3 C5 H5C 109.5 . .
H5A C5 H5C 109.5 . .
H5B C5 H5C 109.5 . .
N3 C6 Si1 173.6(15) . .

loop_
_geom_bond_atom_site_label_1
_geom_bond_atom_site_label_2
_geom_bond_distance
_geom_bond_site_symmetry_2
Cl1 N3 0.828(5) .
Cl1 Si1 2.245(3) .
Si1 O1 1.7332(11) 2_666
Si1 O1 1.7332(11) .
Si1 N2 1.9289(12) 2_666
Si1 N2 1.9289(12) .
Si1 C6 1.964(15) 2_666
Si1 C6 1.964(15) .
Si1 Cl1 2.245(3) 2_666
O1 C1 1.3274(18) .
N1 C1 1.2946(19) .
N1 N2 1.4221(17) .
N2 C3 1.2999(18) .
N3 C6 1.113(14) .
C1 C2 1.480(2) .
C2 H2A 0.9800 .
C2 H2B 0.9800 .
C2 H2C 0.9800 .
C3 C5 1.484(2) .
C3 C4 1.499(2) .
C4 H4A 0.9800 .
C4 H4B 0.9800 .
C4 H4C 0.9800 .
C5 H5A 0.9800 .
C5 H5B 0.9800 .
C5 H5C 0.9800 .
